data_7705821
loop_
_publ_author_name
'Sandig-Predzymirska, Lesia'
'Ortmeyer, Jochen'
'Wagler, J\"org'
'Brendler, Erica'
'Habermann, Franziska'
'Anders, Martin'
'Felderhoff, Michael'
'Mertens, Florian'

_publ_section_title
;
 The direct and reversible hydrogenation of activated aluminium supported
 by piperidine.
;
_journal_issue 48
_journal_name_full 'Dalton transactions (Cambridge, England : 2003)'
_journal_page_first 17689
_journal_page_last 17698
_journal_paper_doi 10.1039/d0dt03175e
_journal_volume 49
_journal_year 2020
_chemical_formula_moiety 'C30 H60 Al2 N6'
_chemical_formula_sum 'C30 H60 Al2 N6'
_chemical_formula_weight 558.80
_chemical_properties_physical Moisture-sensitive,Hygroscopic
_space_group_crystal_system triclinic
_space_group_IT_number 2
_space_group_name_Hall '-P 1'
_space_group_name_H-M_alt 'P -1'
_atom_sites_solution_hydrogens geom
_atom_sites_solution_primary direct
_audit_creation_method SHELXL-2014/7
_audit_update_record
;
2020-07-14 deposited with the CCDC.	2020-11-13 downloaded from the CCDC.
;
_cell_angle_alpha 95.138(8)
_cell_angle_beta 90.659(8)
_cell_angle_gamma 108.065(8)
_cell_formula_units_Z 1
_cell_length_a 8.6112(9)
_cell_length_b 8.8513(9)
_cell_length_c 10.9777(10)
_cell_measurement_reflns_used 9082
_cell_measurement_temperature 160(2)
_cell_measurement_theta_max 27.25
_cell_measurement_theta_min 2.89
_cell_volume 791.60(14)
_computing_cell_refinement 'STOE X-AREA'
_computing_data_collection 'STOE X-AREA'
_computing_data_reduction 'STOE X-RED'
_computing_structure_refinement 'SHELXL-2014/7 (Sheldrick, 2014)'
_computing_structure_solution SHELXS
_diffrn_ambient_temperature 160(2)
_diffrn_measured_fraction_theta_full 0.994
_diffrn_measured_fraction_theta_max 0.995
_diffrn_measurement_device_type 'Stoe IPDS-2T'
_diffrn_measurement_method 'omega scans'
_diffrn_radiation_type MoK\a
_diffrn_radiation_wavelength 0.71073
_diffrn_reflns_av_R_equivalents 0.0387
_diffrn_reflns_av_unetI/netI 0.0335
_diffrn_reflns_Laue_measured_fraction_full 0.994
_diffrn_reflns_Laue_measured_fraction_max 0.995
_diffrn_reflns_limit_h_max 10
_diffrn_reflns_limit_h_min -10
_diffrn_reflns_limit_k_max 10
_diffrn_reflns_limit_k_min -11
_diffrn_reflns_limit_l_max 14
_diffrn_reflns_limit_l_min -13
_diffrn_reflns_number 10488
_diffrn_reflns_point_group_measured_fraction_full 0.994
_diffrn_reflns_point_group_measured_fraction_max 0.995
_diffrn_reflns_theta_full 25.242
_diffrn_reflns_theta_max 27.000
_diffrn_reflns_theta_min 2.887
_exptl_absorpt_coefficient_mu 0.121
_exptl_absorpt_correction_T_max 0.9916
_exptl_absorpt_correction_T_min 0.9696
_exptl_absorpt_correction_type integration
_exptl_absorpt_process_details XShape
_exptl_crystal_colour colorless
_exptl_crystal_density_diffrn 1.172
_exptl_crystal_description piece
_exptl_crystal_F_000 308
_exptl_crystal_size_max 0.300
_exptl_crystal_size_mid 0.200
_exptl_crystal_size_min 0.100
_refine_diff_density_max 0.304
_refine_diff_density_min -0.264
_refine_diff_density_rms 0.051
_refine_ls_extinction_method none
_refine_ls_goodness_of_fit_ref 1.050
_refine_ls_hydrogen_treatment constr
_refine_ls_matrix_type full
_refine_ls_number_parameters 172
_refine_ls_number_reflns 3419
_refine_ls_number_restraints 0
_refine_ls_restrained_S_all 1.050
_refine_ls_R_factor_all 0.0638
_refine_ls_R_factor_gt 0.0417
_refine_ls_shift/su_max 0.000
_refine_ls_shift/su_mean 0.000
_refine_ls_structure_factor_coef Fsqd
_refine_ls_weighting_details 'w=1/[\s^2^(Fo^2^)+(0.0456P)^2^+0.4586P] where P=(Fo^2^+2Fc^2^)/3'
_refine_ls_weighting_scheme calc
_refine_ls_wR_factor_gt 0.1006
_refine_ls_wR_factor_ref 0.1124
_reflns_Friedel_coverage 0.000
_reflns_number_gt 2618
_reflns_number_total 3419
_reflns_threshold_expression 'I > 2\s(I)'
_cod_data_source_file d0dt03175e2.cif
_cod_data_source_block lp_271118_01
_cod_depositor_comments 'Adding full bibliography for 7705820--7705821.cif.'
_cod_database_code 7705821
_shelx_shelxl_version_number 2014/7
_shelx_space_group_comment
;
The symmetry employed for this shelxl refinement is uniquely defined
by the following loop, which should always be used as a source of
symmetry information in preference to the above space-group names.
They are only intended as comments.
;
_shelx_estimated_absorpt_t_min 0.965
_shelx_estimated_absorpt_t_max 0.988

loop_
_space_group_symop_operation_xyz
'x, y, z'
'-x, -y, -z'

loop_
_atom_site_label
_atom_site_type_symbol
_atom_site_fract_x
_atom_site_fract_y
_atom_site_fract_z
_atom_site_U_iso_or_equiv
_atom_site_adp_type
_atom_site_occupancy
_atom_site_site_symmetry_order
_atom_site_calc_flag
_atom_site_refinement_flags_posn
_atom_site_refinement_flags_adp
_atom_site_refinement_flags_occupancy
_atom_site_disorder_assembly
_atom_site_disorder_group
Al1 Al 0.45860(6) 0.92322(6) 0.37890(4) 0.02138(14) Uani 1 1 d . . . . .
N1 N 0.60643(17) 0.91682(18) 0.26380(13) 0.0253(3) Uani 1 1 d . . . . .
N2 N 0.25438(17) 0.80546(18) 0.32345(13) 0.0247(3) Uani 1 1 d . . . . .
N3 N 0.47377(17) 1.13413(17) 0.46195(13) 0.0229(3) Uani 1 1 d . . . . .
C1 C 0.7636(2) 1.0307(2) 0.24167(17) 0.0317(4) Uani 1 1 d . . . . .
H1A H 0.8518 0.9962 0.2771 0.038 Uiso 1 1 calc R U . . .
H1B H 0.7705 1.1364 0.2837 0.038 Uiso 1 1 calc R U . . .
C2 C 0.7901(3) 1.0464(3) 0.10568(18) 0.0386(5) Uani 1 1 d . . . . .
H2A H 0.7073 1.0889 0.0711 0.046 Uiso 1 1 calc R U . . .
H2B H 0.8996 1.1227 0.0950 0.046 Uiso 1 1 calc R U . . .
C3 C 0.7769(3) 0.8853(3) 0.03770(18) 0.0380(5) Uani 1 1 d . . . . .
H3A H 0.8705 0.8510 0.0628 0.046 Uiso 1 1 calc R U . . .
H3B H 0.7809 0.8949 -0.0515 0.046 Uiso 1 1 calc R U . . .
C4 C 0.6177(3) 0.7611(3) 0.06539(18) 0.0398(5) Uani 1 1 d . . . . .
H4A H 0.6174 0.6542 0.0298 0.048 Uiso 1 1 calc R U . . .
H4B H 0.5246 0.7853 0.0273 0.048 Uiso 1 1 calc R U . . .
C5 C 0.5977(2) 0.7600(2) 0.20322(17) 0.0321(4) Uani 1 1 d . . . . .
H5A H 0.4910 0.6822 0.2187 0.038 Uiso 1 1 calc R U . . .
H5B H 0.6845 0.7240 0.2394 0.038 Uiso 1 1 calc R U . . .
C6 C 0.1036(2) 0.7493(2) 0.38743(16) 0.0290(4) Uani 1 1 d . . . . .
H6A H 0.0320 0.8140 0.3698 0.035 Uiso 1 1 calc R U . . .
H6B H 0.1290 0.7645 0.4767 0.035 Uiso 1 1 calc R U . . .
C7 C 0.0123(2) 0.5731(2) 0.34967(18) 0.0360(5) Uani 1 1 d . . . . .
H7A H 0.0790 0.5070 0.3746 0.043 Uiso 1 1 calc R U . . .
H7B H -0.0920 0.5411 0.3922 0.043 Uiso 1 1 calc R U . . .
C8 C -0.0228(2) 0.5431(2) 0.21128(18) 0.0370(5) Uani 1 1 d . . . . .
H8A H -0.0666 0.4268 0.1874 0.044 Uiso 1 1 calc R U . . .
H8B H -0.1065 0.5921 0.1884 0.044 Uiso 1 1 calc R U . . .
C9 C 0.1326(2) 0.6136(2) 0.14284(17) 0.0332(4) Uani 1 1 d . . . . .
H9A H 0.2087 0.5514 0.1534 0.040 Uiso 1 1 calc R U . . .
H9B H 0.1049 0.6069 0.0543 0.040 Uiso 1 1 calc R U . . .
C10 C 0.2149(2) 0.7871(2) 0.19138(15) 0.0270(4) Uani 1 1 d . . . . .
H10A H 0.3166 0.8300 0.1475 0.032 Uiso 1 1 calc R U . . .
H10B H 0.1415 0.8502 0.1746 0.032 Uiso 1 1 calc R U . . .
C11 C 0.3079(2) 1.1565(2) 0.47384(16) 0.0275(4) Uani 1 1 d . . . . .
H11A H 0.3165 1.2475 0.5358 0.033 Uiso 1 1 calc R U . . .
H11B H 0.2315 1.0597 0.5037 0.033 Uiso 1 1 calc R U . . .
C12 C 0.2377(2) 1.1875(2) 0.35382(17) 0.0320(4) Uani 1 1 d . . . . .
H12A H 0.2153 1.0911 0.2949 0.038 Uiso 1 1 calc R U . . .
H12B H 0.1327 1.2085 0.3688 0.038 Uiso 1 1 calc R U . . .
C13 C 0.3541(3) 1.3289(2) 0.29848(18) 0.0341(4) Uani 1 1 d . . . . .
H13A H 0.3597 1.4289 0.3493 0.041 Uiso 1 1 calc R U . . .
H13B H 0.3125 1.3356 0.2153 0.041 Uiso 1 1 calc R U . . .
C14 C 0.5244(2) 1.3116(2) 0.29134(17) 0.0330(4) Uani 1 1 d . . . . .
H14A H 0.5221 1.2211 0.2306 0.040 Uiso 1 1 calc R U . . .
H14B H 0.6014 1.4099 0.2640 0.040 Uiso 1 1 calc R U . . .
C15 C 0.5828(2) 1.2826(2) 0.41598(16) 0.0272(4) Uani 1 1 d . . . . .
H15A H 0.6947 1.2745 0.4100 0.033 Uiso 1 1 calc R U . . .
H15B H 0.5879 1.3750 0.4756 0.033 Uiso 1 1 calc R U . . .

loop_
_atom_site_aniso_label
_atom_site_aniso_U_11
_atom_site_aniso_U_22
_atom_site_aniso_U_33
_atom_site_aniso_U_23
_atom_site_aniso_U_13
_atom_site_aniso_U_12
Al1 0.0182(2) 0.0239(3) 0.0188(2) 0.00179(18) 0.00015(18) 0.00183(19)
N1 0.0217(7) 0.0276(8) 0.0247(7) 0.0028(6) 0.0026(6) 0.0047(6)
N2 0.0202(7) 0.0303(8) 0.0202(7) 0.0034(6) 0.0000(5) 0.0028(6)
N3 0.0204(7) 0.0234(7) 0.0225(7) 0.0037(5) 0.0010(5) 0.0029(6)
C1 0.0223(9) 0.0365(11) 0.0305(10) 0.0001(8) 0.0054(7) 0.0016(8)
C2 0.0393(11) 0.0386(11) 0.0366(11) 0.0108(9) 0.0170(9) 0.0075(9)
C3 0.0418(11) 0.0478(12) 0.0259(10) 0.0050(8) 0.0129(8) 0.0154(10)
C4 0.0398(11) 0.0431(12) 0.0334(11) -0.0066(9) 0.0061(8) 0.0112(9)
C5 0.0321(10) 0.0294(10) 0.0342(10) 0.0044(8) 0.0086(8) 0.0082(8)
C6 0.0189(8) 0.0364(10) 0.0269(9) 0.0035(7) 0.0002(7) 0.0018(7)
C7 0.0269(9) 0.0361(11) 0.0371(10) 0.0099(8) 0.0005(8) -0.0034(8)
C8 0.0318(10) 0.0299(10) 0.0402(11) 0.0004(8) -0.0075(8) -0.0022(8)
C9 0.0331(10) 0.0323(10) 0.0281(9) -0.0037(8) -0.0049(8) 0.0038(8)
C10 0.0249(9) 0.0294(9) 0.0221(8) 0.0019(7) -0.0037(6) 0.0021(7)
C11 0.0235(9) 0.0316(10) 0.0273(9) 0.0015(7) 0.0003(7) 0.0090(7)
C12 0.0303(10) 0.0344(10) 0.0322(10) -0.0009(8) -0.0058(7) 0.0128(8)
C13 0.0453(12) 0.0290(10) 0.0299(10) 0.0021(8) -0.0051(8) 0.0148(9)
C14 0.0394(11) 0.0292(10) 0.0289(10) 0.0084(7) 0.0022(8) 0.0070(8)
C15 0.0281(9) 0.0212(9) 0.0290(9) 0.0022(7) -0.0001(7) 0.0029(7)

loop_
_atom_type_symbol
_atom_type_description
_atom_type_scat_dispersion_real
_atom_type_scat_dispersion_imag
_atom_type_scat_source
C C 0.0033 0.0016 'International Tables Vol C Tables 4.2.6.8 and 6.1.1.4'
H H 0.0000 0.0000 'International Tables Vol C Tables 4.2.6.8 and 6.1.1.4'
N N 0.0061 0.0033 'International Tables Vol C Tables 4.2.6.8 and 6.1.1.4'
Al Al 0.0645 0.0514 'International Tables Vol C Tables 4.2.6.8 and 6.1.1.4'

loop_
_geom_angle_atom_site_label_1
_geom_angle_atom_site_label_2
_geom_angle_atom_site_label_3
_geom_angle
_geom_angle_site_symmetry_1
_geom_angle_site_symmetry_3
_geom_angle_publ_flag
N2 Al1 N1 110.84(7) . . ?
N2 Al1 N3 114.27(7) . . ?
N1 Al1 N3 117.02(7) . . ?
N2 Al1 N3 114.11(7) . 2_676 ?
N1 Al1 N3 110.96(7) . 2_676 ?
N3 Al1 N3 87.87(6) . 2_676 ?
N2 Al1 Al1 124.68(5) . 2_676 ?
N1 Al1 Al1 124.29(6) . 2_676 ?
N3 Al1 Al1 44.27(4) . 2_676 ?
N3 Al1 Al1 43.61(4) 2_676 2_676 ?
C1 N1 C5 108.99(14) . . ?
C1 N1 Al1 131.17(12) . . ?
C5 N1 Al1 117.31(11) . . ?
C6 N2 C10 108.77(13) . . ?
C6 N2 Al1 131.08(12) . . ?
C10 N2 Al1 118.70(11) . . ?
C15 N3 C11 106.50(14) . . ?
C15 N3 Al1 120.40(11) . . ?
C11 N3 Al1 111.72(11) . . ?
C15 N3 Al1 116.69(11) . 2_676 ?
C11 N3 Al1 108.69(10) . 2_676 ?
Al1 N3 Al1 92.13(6) . 2_676 ?
N1 C1 C2 112.39(15) . . ?
N1 C1 H1A 109.1 . . ?
C2 C1 H1A 109.1 . . ?
N1 C1 H1B 109.1 . . ?
C2 C1 H1B 109.1 . . ?
H1A C1 H1B 107.9 . . ?
C3 C2 C1 110.55(17) . . ?
C3 C2 H2A 109.5 . . ?
C1 C2 H2A 109.5 . . ?
C3 C2 H2B 109.5 . . ?
C1 C2 H2B 109.5 . . ?
H2A C2 H2B 108.1 . . ?
C2 C3 C4 110.41(16) . . ?
C2 C3 H3A 109.6 . . ?
C4 C3 H3A 109.6 . . ?
C2 C3 H3B 109.6 . . ?
C4 C3 H3B 109.6 . . ?
H3A C3 H3B 108.1 . . ?
C3 C4 C5 110.63(17) . . ?
C3 C4 H4A 109.5 . . ?
C5 C4 H4A 109.5 . . ?
C3 C4 H4B 109.5 . . ?
C5 C4 H4B 109.5 . . ?
H4A C4 H4B 108.1 . . ?
N1 C5 C4 112.82(16) . . ?
N1 C5 H5A 109.0 . . ?
C4 C5 H5A 109.0 . . ?
N1 C5 H5B 109.0 . . ?
C4 C5 H5B 109.0 . . ?
H5A C5 H5B 107.8 . . ?
N2 C6 C7 112.07(16) . . ?
N2 C6 H6A 109.2 . . ?
C7 C6 H6A 109.2 . . ?
N2 C6 H6B 109.2 . . ?
C7 C6 H6B 109.2 . . ?
H6A C6 H6B 107.9 . . ?
C8 C7 C6 110.88(16) . . ?
C8 C7 H7A 109.5 . . ?
C6 C7 H7A 109.5 . . ?
C8 C7 H7B 109.5 . . ?
C6 C7 H7B 109.5 . . ?
H7A C7 H7B 108.1 . . ?
C9 C8 C7 110.77(16) . . ?
C9 C8 H8A 109.5 . . ?
C7 C8 H8A 109.5 . . ?
C9 C8 H8B 109.5 . . ?
C7 C8 H8B 109.5 . . ?
H8A C8 H8B 108.1 . . ?
C10 C9 C8 110.22(16) . . ?
C10 C9 H9A 109.6 . . ?
C8 C9 H9A 109.6 . . ?
C10 C9 H9B 109.6 . . ?
C8 C9 H9B 109.6 . . ?
H9A C9 H9B 108.1 . . ?
N2 C10 C9 112.24(15) . . ?
N2 C10 H10A 109.2 . . ?
C9 C10 H10A 109.2 . . ?
N2 C10 H10B 109.2 . . ?
C9 C10 H10B 109.2 . . ?
H10A C10 H10B 107.9 . . ?
N3 C11 C12 113.17(14) . . ?
N3 C11 H11A 108.9 . . ?
C12 C11 H11A 108.9 . . ?
N3 C11 H11B 108.9 . . ?
C12 C11 H11B 108.9 . . ?
H11A C11 H11B 107.8 . . ?
C13 C12 C11 111.78(16) . . ?
C13 C12 H12A 109.3 . . ?
C11 C12 H12A 109.3 . . ?
C13 C12 H12B 109.3 . . ?
C11 C12 H12B 109.3 . . ?
H12A C12 H12B 107.9 . . ?
C12 C13 C14 110.61(16) . . ?
C12 C13 H13A 109.5 . . ?
C14 C13 H13A 109.5 . . ?
C12 C13 H13B 109.5 . . ?
C14 C13 H13B 109.5 . . ?
H13A C13 H13B 108.1 . . ?
C15 C14 C13 110.29(16) . . ?
C15 C14 H14A 109.6 . . ?
C13 C14 H14A 109.6 . . ?
C15 C14 H14B 109.6 . . ?
C13 C14 H14B 109.6 . . ?
H14A C14 H14B 108.1 . . ?
N3 C15 C14 112.53(15) . . ?
N3 C15 H15A 109.1 . . ?
C14 C15 H15A 109.1 . . ?
N3 C15 H15B 109.1 . . ?
C14 C15 H15B 109.1 . . ?
H15A C15 H15B 107.8 . . ?

loop_
_geom_bond_atom_site_label_1
_geom_bond_atom_site_label_2
_geom_bond_distance
_geom_bond_site_symmetry_2
_geom_bond_publ_flag
Al1 N2 1.8095(15) . ?
Al1 N1 1.8135(15) . ?
Al1 N3 1.9684(16) . ?
Al1 N3 1.9920(15) 2_676 ?
Al1 Al1 2.8519(10) 2_676 ?
N1 C1 1.453(2) . ?
N1 C5 1.465(2) . ?
N2 C6 1.453(2) . ?
N2 C10 1.468(2) . ?
N3 C15 1.492(2) . ?
N3 C11 1.507(2) . ?
N3 Al1 1.9920(15) 2_676 ?
C1 C2 1.525(3) . ?
C1 H1A 0.9900 . ?
C1 H1B 0.9900 . ?
C2 C3 1.520(3) . ?
C2 H2A 0.9900 . ?
C2 H2B 0.9900 . ?
C3 C4 1.522(3) . ?
C3 H3A 0.9900 . ?
C3 H3B 0.9900 . ?
C4 C5 1.525(3) . ?
C4 H4A 0.9900 . ?
C4 H4B 0.9900 . ?
C5 H5A 0.9900 . ?
C5 H5B 0.9900 . ?
C6 C7 1.529(3) . ?
C6 H6A 0.9900 . ?
C6 H6B 0.9900 . ?
C7 C8 1.529(3) . ?
C7 H7A 0.9900 . ?
C7 H7B 0.9900 . ?
C8 C9 1.527(3) . ?
C8 H8A 0.9900 . ?
C8 H8B 0.9900 . ?
C9 C10 1.521(3) . ?
C9 H9A 0.9900 . ?
C9 H9B 0.9900 . ?
C10 H10A 0.9900 . ?
C10 H10B 0.9900 . ?
C11 C12 1.525(2) . ?
C11 H11A 0.9900 . ?
C11 H11B 0.9900 . ?
C12 C13 1.521(3) . ?
C12 H12A 0.9900 . ?
C12 H12B 0.9900 . ?
C13 C14 1.524(3) . ?
C13 H13A 0.9900 . ?
C13 H13B 0.9900 . ?
C14 C15 1.523(3) . ?
C14 H14A 0.9900 . ?
C14 H14B 0.9900 . ?
C15 H15A 0.9900 . ?
C15 H15B 0.9900 . ?

loop_
_geom_torsion_atom_site_label_1
_geom_torsion_atom_site_label_2
_geom_torsion_atom_site_label_3
_geom_torsion_atom_site_label_4
_geom_torsion
_geom_torsion_site_symmetry_1
_geom_torsion_site_symmetry_2
_geom_torsion_site_symmetry_3
_geom_torsion_site_symmetry_4
_geom_torsion_publ_flag
N2 Al1 N1 C1 152.63(16) . . . . ?
N3 Al1 N1 C1 19.18(19) . . . . ?
N3 Al1 N1 C1 -79.50(17) 2_676 . . . ?
Al1 Al1 N1 C1 -32.12(19) 2_676 . . . ?
N2 Al1 N1 C5 -47.63(15) . . . . ?
N3 Al1 N1 C5 178.92(12) . . . . ?
N3 Al1 N1 C5 80.24(14) 2_676 . . . ?
Al1 Al1 N1 C5 127.61(12) 2_676 . . . ?
N1 Al1 N2 C6 166.55(16) . . . . ?
N3 Al1 N2 C6 -58.63(18) . . . . ?
N3 Al1 N2 C6 40.41(18) 2_676 . . . ?
Al1 Al1 N2 C6 -8.67(19) 2_676 . . . ?
N1 Al1 N2 C10 -28.87(15) . . . . ?
N3 Al1 N2 C10 105.94(13) . . . . ?
N3 Al1 N2 C10 -155.02(12) 2_676 . . . ?
Al1 Al1 N2 C10 155.91(11) 2_676 . . . ?
C5 N1 C1 C2 59.8(2) . . . . ?
Al1 N1 C1 C2 -139.24(15) . . . . ?
N1 C1 C2 C3 -57.6(2) . . . . ?
C1 C2 C3 C4 52.4(2) . . . . ?
C2 C3 C4 C5 -51.6(2) . . . . ?
C1 N1 C5 C4 -59.1(2) . . . . ?
Al1 N1 C5 C4 136.94(14) . . . . ?
C3 C4 C5 N1 55.9(2) . . . . ?
C10 N2 C6 C7 60.63(19) . . . . ?
Al1 N2 C6 C7 -133.64(16) . . . . ?
N2 C6 C7 C8 -56.4(2) . . . . ?
C6 C7 C8 C9 50.7(2) . . . . ?
C7 C8 C9 C10 -51.2(2) . . . . ?
C6 N2 C10 C9 -61.6(2) . . . . ?
Al1 N2 C10 C9 130.62(14) . . . . ?
C8 C9 C10 N2 57.4(2) . . . . ?
C15 N3 C11 C12 58.23(18) . . . . ?
Al1 N3 C11 C12 -75.09(16) . . . . ?
Al1 N3 C11 C12 -175.28(12) 2_676 . . . ?
N3 C11 C12 C13 -55.1(2) . . . . ?
C11 C12 C13 C14 50.8(2) . . . . ?
C12 C13 C14 C15 -52.9(2) . . . . ?
C11 N3 C15 C14 -61.04(18) . . . . ?
Al1 N3 C15 C14 67.37(18) . . . . ?
Al1 N3 C15 C14 177.43(12) 2_676 . . . ?
C13 C14 C15 N3 60.3(2) . . . . ?
